data_4506212
loop_
_publ_author_name
'Zheng, Zhen Nu'
'Jang, Young Ok'
'Lee, Soon W.'

_publ_section_title
;
 4f-Block Metal Complexes as Secondary Building Units in Preparing 4d--4f
 Coordination Polymers: Preparation, Structures, and Luminescent
 Properties of [Ln2L6(H2O)4]&#x00B7;{[Ln2L4(H2O)6](NO3)2} and
 {[AgLnL2(H2O)3](NO3)2(H2O)4} (L = 3-Pyridinepropinoate, Ln = Eu, Tb, Nd)
;
_journal_issue 6
_journal_name_full 'Crystal Growth &amp; Design'
_journal_page_first 3045
_journal_paper_doi 10.1021/cg300256k
_journal_volume 12
_journal_year 2012
_chemical_formula_moiety 'C48 H56 Eu2 N6 O16, C32 H48 Eu2 N4 O16, 2(N O3)'
_chemical_formula_sum 'C80 H104 Eu4 N12 O38'
_chemical_formula_weight 2449.59
_chemical_name_systematic
; 
 ? 
;
_space_group_IT_number 2
_symmetry_cell_setting triclinic
_symmetry_space_group_name_Hall '-P 1'
_symmetry_space_group_name_H-M 'P -1'
_atom_sites_solution_hydrogens geom
_atom_sites_solution_primary direct
_atom_sites_solution_secondary difmap
_audit_creation_method SHELXL-97
_cell_angle_alpha 117.6090(10)
_cell_angle_beta 101.6560(10)
_cell_angle_gamma 98.5930(10)
_cell_formula_units_Z 1
_cell_length_a 11.8853(6)
_cell_length_b 15.1757(3)
_cell_length_c 16.3121(4)
_cell_measurement_reflns_used 9939
_cell_measurement_temperature 296(2)
_cell_measurement_theta_max 28.47
_cell_measurement_theta_min 2.66
_cell_volume 2451.22(15)
_computing_cell_refinement 'Bruker SMART'
_computing_data_collection 'Bruker SMART'
_computing_data_reduction 'Bruker SAINT'
_computing_molecular_graphics 'Bruker SHELXTL'
_computing_publication_material 'Bruker SHELXTL'
_computing_structure_refinement 'Bruker SHELXTL'
_computing_structure_solution 'Bruker SHELXTL'
_diffrn_ambient_temperature 296(2)
_diffrn_measured_fraction_theta_full 0.976
_diffrn_measured_fraction_theta_max 0.976
_diffrn_measurement_device_type 'CCD area detector'
_diffrn_measurement_method 'phi and omega scans'
_diffrn_radiation_monochromator graphite
_diffrn_radiation_source 'sealed tube'
_diffrn_radiation_type MoK\a
_diffrn_radiation_wavelength 0.71073
_diffrn_reflns_av_R_equivalents 0.0229
_diffrn_reflns_av_sigmaI/netI 0.0256
_diffrn_reflns_limit_h_max 15
_diffrn_reflns_limit_h_min -15
_diffrn_reflns_limit_k_max 20
_diffrn_reflns_limit_k_min -20
_diffrn_reflns_limit_l_max 21
_diffrn_reflns_limit_l_min -20
_diffrn_reflns_number 33482
_diffrn_reflns_theta_full 28.48
_diffrn_reflns_theta_max 28.48
_diffrn_reflns_theta_min 1.82
_exptl_absorpt_coefficient_mu 2.613
_exptl_absorpt_correction_T_max 0.5282
_exptl_absorpt_correction_T_min 0.3669
_exptl_absorpt_correction_type multi-scan
_exptl_absorpt_process_details '(SADABS; Sheldrick, 1996)'
_exptl_crystal_colour colourless
_exptl_crystal_density_diffrn 1.659
_exptl_crystal_density_method 'not measured'
_exptl_crystal_description BLOCK
_exptl_crystal_F_000 1224
_exptl_crystal_size_max 0.48
_exptl_crystal_size_mid 0.34
_exptl_crystal_size_min 0.28
_refine_diff_density_max 1.517
_refine_diff_density_min -0.645
_refine_diff_density_rms 0.082
_refine_ls_extinction_method none
_refine_ls_goodness_of_fit_ref 1.047
_refine_ls_hydrogen_treatment mixed
_refine_ls_matrix_type full
_refine_ls_number_parameters 688
_refine_ls_number_reflns 12098
_refine_ls_number_restraints 56
_refine_ls_restrained_S_all 1.055
_refine_ls_R_factor_all 0.0307
_refine_ls_R_factor_gt 0.0244
_refine_ls_shift/su_max 0.002
_refine_ls_shift/su_mean 0.000
_refine_ls_structure_factor_coef Fsqd
_refine_ls_weighting_details 'calc w=1/[\s^2^(Fo^2^)+(0.0321P)^2^+1.3815P] where P=(Fo^2^+2Fc^2^)/3'
_refine_ls_weighting_scheme calc
_refine_ls_wR_factor_gt 0.0610
_refine_ls_wR_factor_ref 0.0645
_reflns_number_gt 10446
_reflns_number_total 12098
_reflns_threshold_expression >2sigma(I)
_cod_data_source_file cg300256k_si_001.cif
_cod_data_source_block eu
_cod_depositor_comments
;
The following automatic conversions were performed:

'_symmetry_cell_setting' value 'Triclinic' changed to 'triclinic'
according to /home/saulius/struct/CIF-dictionaries/cif_core.dic
dictionary named 'cif_core.dic' version 2.4.1 from 2010-06-29.

Automatic conversion script
Id: cif_fix_values 1891 2012-01-12 08:04:46Z andrius 
;
_cod_original_cell_volume 2451.21(15)
_cod_original_sg_symbol_H-M 'P-1   '
_cod_database_code 4506212

loop_
_symmetry_equiv_pos_as_xyz
'x, y, z'
'-x, -y, -z'

loop_
_atom_site_label
_atom_site_type_symbol
_atom_site_fract_x
_atom_site_fract_y
_atom_site_fract_z
_atom_site_U_iso_or_equiv
_atom_site_adp_type
_atom_site_occupancy
_atom_site_symmetry_multiplicity
_atom_site_calc_flag
_atom_site_refinement_flags
_atom_site_disorder_assembly
_atom_site_disorder_group
Eu1 Eu 0.585981(10) 0.615681(8) 0.479761(8) 0.02364(4) Uani 1 1 d . . .
Eu2 Eu 0.586439(10) 0.431193(10) 0.071786(9) 0.02767(4) Uani 1 1 d . . .
O1 O 0.63354(16) 0.45552(13) 0.37141(13) 0.0308(4) Uani 1 1 d . . .
O2 O 0.78706(17) 0.58256(15) 0.48619(15) 0.0430(5) Uani 1 1 d . . .
O3 O 0.65777(18) 0.67858(14) 0.38231(15) 0.0359(4) Uani 1 1 d . . .
O4 O 0.53489(18) 0.75565(15) 0.45349(15) 0.0383(4) Uani 1 1 d . . .
O5 O 0.40353(16) 0.46410(13) 0.42085(13) 0.0306(4) Uani 1 1 d . . .
O6 O 0.41176(16) 0.52841(14) 0.32636(13) 0.0335(4) Uani 1 1 d . . .
O7 O 0.78822(17) 0.46062(15) 0.04959(14) 0.0376(4) Uani 1 1 d . . .
O8 O 0.63477(16) 0.37214(14) -0.08341(13) 0.0331(4) Uani 1 1 d . . .
O9 O 0.39937(19) 0.28860(16) -0.03036(17) 0.0476(5) Uani 1 1 d . . .
O10 O 0.40135(16) 0.41951(15) -0.05231(14) 0.0367(4) Uani 1 1 d . . .
O11 O 0.4590(2) 0.68631(17) 0.57415(17) 0.0421(5) Uani 1 1 d . . .
O12 O 0.7280(2) 0.76341(17) 0.61475(18) 0.0423(5) Uani 1 1 d . . .
O13 O 0.72295(19) 0.54601(17) 0.23016(15) 0.0391(5) Uani 1 1 d . . .
O14 O 0.5256(2) 0.3683(2) 0.1744(2) 0.0437(5) Uani 1 1 d . . .
O15 O 0.4700(2) 0.5315(2) 0.16505(16) 0.0441(5) Uani 1 1 d . . .
O16 O 0.6561(3) 0.2839(2) 0.0452(2) 0.0527(6) Uani 1 1 d . . .
N1 N 1.0355(2) 0.2050(2) 0.3125(2) 0.0536(7) Uani 1 1 d . . .
N2 N 0.5658(3) 1.1163(2) 0.3434(2) 0.0537(7) Uani 1 1 d . . .
N3 N -0.1266(2) 0.2523(2) 0.0413(2) 0.0519(7) Uani 1 1 d . . .
N4 N 1.0355(2) 0.3741(2) -0.2982(2) 0.0536(7) Uani 1 1 d . . .
N5 N -0.1607(5) 0.0884(5) -0.2739(6) 0.129(2) Uani 1 1 d . . .
C1 C 0.7452(2) 0.4922(2) 0.4166(2) 0.0331(5) Uani 1 1 d . . .
C2 C 0.8282(3) 0.4253(3) 0.3880(3) 0.0645(11) Uani 1 1 d . . .
H2A H 0.8947 0.4638 0.3809 0.077 Uiso 1 1 calc R . .
H2B H 0.8606 0.4156 0.4418 0.077 Uiso 1 1 calc R . .
C3 C 0.7826(4) 0.3270(4) 0.3032(4) 0.112(2) Uani 1 1 d . . .
H3A H 0.7615 0.3380 0.2487 0.134 Uiso 1 1 calc R . .
H3B H 0.7085 0.2935 0.3060 0.134 Uiso 1 1 calc R . .
C4 C 0.8553(3) 0.2510(2) 0.2786(2) 0.0502(8) Uani 1 1 d . . .
C5 C 0.9704(3) 0.2713(2) 0.3348(2) 0.0496(8) Uani 1 1 d . . .
H5 H 1.0041 0.3355 0.3917 0.059 Uiso 1 1 calc R . .
C6 C 0.9851(3) 0.1136(3) 0.2327(3) 0.0644(11) Uani 1 1 d . . .
H6 H 1.0289 0.0654 0.2167 0.077 Uiso 1 1 calc R . .
C7 C 0.8726(4) 0.0861(3) 0.1726(3) 0.0742(13) Uani 1 1 d . . .
H7 H 0.8408 0.0211 0.1165 0.089 Uiso 1 1 calc R . .
C8 C 0.8071(3) 0.1561(3) 0.1963(3) 0.0574(9) Uani 1 1 d . . .
H8 H 0.7298 0.1389 0.1564 0.069 Uiso 1 1 calc R . .
C9 C 0.5984(2) 0.74487(19) 0.39930(19) 0.0317(5) Uani 1 1 d . . .
C10 C 0.6054(3) 0.8089(2) 0.3517(3) 0.0457(7) Uani 1 1 d . . .
H10A H 0.5777 0.7628 0.2817 0.055 Uiso 1 1 calc R . .
H10B H 0.6885 0.8459 0.3699 0.055 Uiso 1 1 calc R . .
C11 C 0.5331(3) 0.8864(2) 0.3779(2) 0.0421(7) Uani 1 1 d . . .
H11A H 0.4501 0.8496 0.3605 0.050 Uiso 1 1 calc R . .
H11B H 0.5615 0.9332 0.4478 0.050 Uiso 1 1 calc R . .
C12 C 0.5394(3) 0.9495(2) 0.3288(2) 0.0383(6) Uani 1 1 d . . .
C13 C 0.5605(3) 1.0553(2) 0.3811(2) 0.0451(7) Uani 1 1 d . . .
H13A H 0.5719 1.0864 0.4476 0.054 Uiso 1 1 calc R . .
C14 C 0.5490(4) 1.0714(3) 0.2484(3) 0.0593(9) Uani 1 1 d . . .
H14A H 0.5530 1.1128 0.2206 0.071 Uiso 1 1 calc R . .
C15 C 0.5260(5) 0.9669(3) 0.1898(3) 0.0694(12) Uani 1 1 d . . .
H15A H 0.5147 0.9380 0.1235 0.083 Uiso 1 1 calc R . .
C16 C 0.5196(4) 0.9044(3) 0.2300(3) 0.0576(9) Uani 1 1 d . . .
H16A H 0.5023 0.8329 0.1910 0.069 Uiso 1 1 calc R . .
C17 C 0.3580(2) 0.46382(19) 0.34271(18) 0.0285(5) Uani 1 1 d . . .
C18 C 0.2413(3) 0.3867(3) 0.2741(2) 0.0472(7) Uani 1 1 d . . .
H18A H 0.1801 0.4025 0.3056 0.057 Uiso 1 1 calc R . .
H18B H 0.2466 0.3186 0.2614 0.057 Uiso 1 1 calc R . .
C19 C 0.2020(3) 0.3823(3) 0.1778(3) 0.0549(9) Uani 1 1 d . . .
H19A H 0.1922 0.4490 0.1895 0.066 Uiso 1 1 calc R . .
H19B H 0.2640 0.3690 0.1468 0.066 Uiso 1 1 calc R . .
C20 C 0.0860(3) 0.2994(3) 0.1097(2) 0.0439(7) Uani 1 1 d . . .
C21 C -0.0220(3) 0.3219(2) 0.0989(3) 0.0489(7) Uani 1 1 d . . .
H21A H -0.0217 0.3907 0.1345 0.059 Uiso 1 1 calc R . .
C22 C -0.1265(3) 0.1549(3) -0.0094(3) 0.0609(9) Uani 1 1 d . . .
H22A H -0.1989 0.1051 -0.0506 0.073 Uiso 1 1 calc R . .
C23 C -0.0240(4) 0.1241(3) -0.0040(3) 0.0709(11) Uani 1 1 d . . .
H23A H -0.0273 0.0546 -0.0401 0.085 Uiso 1 1 calc R . .
C24 C 0.0830(3) 0.1967(3) 0.0552(3) 0.0627(10) Uani 1 1 d . . .
H24A H 0.1535 0.1772 0.0588 0.075 Uiso 1 1 calc R . .
C25 C 0.7465(2) 0.4128(2) -0.04097(19) 0.0303(5) Uani 1 1 d . . .
C26 C 0.8304(2) 0.4057(2) -0.1011(2) 0.0398(6) Uani 1 1 d . . .
H26A H 0.8685 0.4751 -0.0856 0.048 Uiso 1 1 calc R . .
H26B H 0.8928 0.3779 -0.0825 0.048 Uiso 1 1 calc R . .
C27 C 0.7709(3) 0.3396(3) -0.2094(2) 0.0453(7) Uani 1 1 d . . .
H27A H 0.7400 0.2691 -0.2247 0.054 Uiso 1 1 calc R . .
H27B H 0.7027 0.3630 -0.2260 0.054 Uiso 1 1 calc R . .
C28 C 0.8455(2) 0.3376(2) -0.2742(2) 0.0384(6) Uani 1 1 d . . .
C29 C 0.9687(3) 0.3769(2) -0.2405(2) 0.0423(6) Uani 1 1 d . . .
H29A H 1.0072 0.4070 -0.1743 0.051 Uiso 1 1 calc R . .
C30 C 0.9806(3) 0.3296(4) -0.3931(3) 0.0697(12) Uani 1 1 d . . .
H30A H 1.0267 0.3249 -0.4340 0.084 Uiso 1 1 calc R . .
C31 C 0.8589(4) 0.2906(4) -0.4329(3) 0.0755(13) Uani 1 1 d . . .
H31A H 0.8229 0.2611 -0.4994 0.091 Uiso 1 1 calc R . .
C32 C 0.7902(3) 0.2959(3) -0.3725(3) 0.0576(9) Uani 1 1 d . . .
H32A H 0.7073 0.2715 -0.3979 0.069 Uiso 1 1 calc R . .
C33 C 0.3484(2) 0.3307(2) -0.0704(2) 0.0353(6) Uani 1 1 d . . .
C34 C 0.2246(3) 0.2802(3) -0.1404(3) 0.0704(12) Uani 1 1 d . . .
H34A H 0.1707 0.3149 -0.1085 0.084 Uiso 1 1 calc R . .
H34B H 0.2227 0.2907 -0.1949 0.084 Uiso 1 1 calc R . .
C35 C 0.1791(4) 0.1686(4) -0.1784(4) 0.0924(16) Uani 1 1 d . . .
H35A H 0.1803 0.1573 -0.1244 0.111 Uiso 1 1 calc R . .
H35B H 0.2316 0.1330 -0.2115 0.111 Uiso 1 1 calc R . .
C36 C 0.0501(5) 0.1220(4) -0.2498(4) 0.0974(18) Uani 1 1 d . . .
C37 C -0.0463(4) 0.1370(4) -0.2185(5) 0.0925(16) Uani 1 1 d . . .
H37A H -0.0319 0.1851 -0.1532 0.111 Uiso 1 1 calc R . .
C38 C -0.1801(9) 0.0312(9) -0.3614(8) 0.173(5) Uani 1 1 d . . .
H38A H -0.2593 -0.0023 -0.4002 0.207 Uiso 1 1 calc R . .
C39 C -0.0973(10) 0.0141(11) -0.4037(6) 0.248(8) Uani 1 1 d . . .
H39A H -0.1151 -0.0339 -0.4695 0.298 Uiso 1 1 calc R . .
C40 C 0.0202(9) 0.0725(10) -0.3441(7) 0.255(8) Uani 1 1 d . . .
H40A H 0.0791 0.0759 -0.3732 0.306 Uiso 1 1 calc R . .
H11C H 0.447(3) 0.665(3) 0.605(3) 0.044(10) Uiso 1 1 d . . .
H11D H 0.448(3) 0.739(3) 0.595(3) 0.042(9) Uiso 1 1 d . . .
H12C H 0.719(3) 0.805(3) 0.653(3) 0.043(11) Uiso 1 1 d . . .
H12D H 0.805(4) 0.767(3) 0.626(3) 0.077(14) Uiso 1 1 d . . .
H13C H 0.706(3) 0.585(3) 0.273(3) 0.041(9) Uiso 1 1 d . . .
H13D H 0.799(4) 0.575(3) 0.250(3) 0.066(12) Uiso 1 1 d . . .
H14C H 0.556(4) 0.393(3) 0.226(4) 0.062(14) Uiso 1 1 d . . .
H14D H 0.501(4) 0.320(3) 0.163(3) 0.061(15) Uiso 1 1 d . . .
H15C H 0.436(4) 0.522(3) 0.201(3) 0.071(13) Uiso 1 1 d . . .
H15D H 0.435(3) 0.568(3) 0.149(3) 0.056(11) Uiso 1 1 d . . .
H16C H 0.721(4) 0.276(3) 0.042(3) 0.074(14) Uiso 1 1 d . . .
H16D H 0.625(4) 0.245(3) 0.050(3) 0.050(12) Uiso 1 1 d . . .
N6 N 0.3151(4) 0.1282(4) 0.1542(3) 0.0389(12) Uani 0.42 1 d PDU A -1
O17 O 0.3852(6) 0.2209(4) 0.2058(5) 0.0553(15) Uani 0.42 1 d PDU A -1
O18 O 0.2602(4) 0.0887(4) 0.1990(4) 0.076(2) Uani 0.42 1 d PDU A -1
O19 O 0.3044(6) 0.0740(6) 0.0641(4) 0.0634(19) Uani 0.42 1 d PDU A -1
N6A N 0.4156(4) 0.1182(3) 0.0769(4) 0.0618(13) Uani 0.58 1 d PDU B -2
O17A O 0.5213(3) 0.1222(2) 0.0569(2) 0.0362(7) Uani 0.58 1 d PDU B -2
O18A O 0.3407(6) 0.0306(5) 0.0454(7) 0.113(3) Uani 0.58 1 d PDU B -2
O19A O 0.3861(5) 0.1959(4) 0.1380(6) 0.098(2) Uani 0.58 1 d PDU B -2

loop_
_atom_site_aniso_label
_atom_site_aniso_U_11
_atom_site_aniso_U_22
_atom_site_aniso_U_33
_atom_site_aniso_U_23
_atom_site_aniso_U_13
_atom_site_aniso_U_12
Eu1 0.02895(7) 0.02311(6) 0.02412(6) 0.01438(5) 0.01029(5) 0.01043(5)
Eu2 0.02601(7) 0.03640(7) 0.02552(7) 0.01775(6) 0.01053(5) 0.01163(5)
O1 0.0323(9) 0.0294(8) 0.0310(9) 0.0142(8) 0.0113(7) 0.0111(7)
O2 0.0352(10) 0.0348(10) 0.0443(12) 0.0105(9) 0.0059(9) 0.0124(8)
O3 0.0470(11) 0.0369(10) 0.0422(11) 0.0265(9) 0.0263(9) 0.0220(8)
O4 0.0499(11) 0.0412(10) 0.0481(12) 0.0322(10) 0.0301(10) 0.0252(9)
O5 0.0365(9) 0.0315(9) 0.0279(9) 0.0193(8) 0.0078(7) 0.0096(7)
O6 0.0350(9) 0.0395(10) 0.0305(9) 0.0237(8) 0.0068(8) 0.0071(8)
O7 0.0339(10) 0.0461(11) 0.0296(10) 0.0167(9) 0.0113(8) 0.0094(8)
O8 0.0295(9) 0.0447(10) 0.0298(9) 0.0205(8) 0.0122(7) 0.0134(8)
O9 0.0437(12) 0.0441(11) 0.0532(13) 0.0292(11) 0.0042(10) 0.0066(9)
O10 0.0350(10) 0.0401(10) 0.0386(11) 0.0225(9) 0.0119(8) 0.0112(8)
O11 0.0658(14) 0.0334(11) 0.0546(14) 0.0300(11) 0.0430(12) 0.0280(10)
O12 0.0363(12) 0.0331(11) 0.0412(13) 0.0081(10) 0.0067(9) 0.0107(9)
O13 0.0289(10) 0.0507(12) 0.0280(10) 0.0122(9) 0.0110(8) 0.0098(9)
O14 0.0519(14) 0.0481(14) 0.0321(12) 0.0237(11) 0.0120(10) 0.0071(11)
O15 0.0493(12) 0.0714(15) 0.0414(12) 0.0403(12) 0.0279(10) 0.0373(12)
O16 0.0490(14) 0.0540(14) 0.089(2) 0.0511(15) 0.0398(14) 0.0295(12)
N1 0.0413(14) 0.0467(15) 0.0594(18) 0.0166(14) 0.0086(13) 0.0218(12)
N2 0.088(2) 0.0348(13) 0.0573(18) 0.0295(13) 0.0377(16) 0.0273(14)
N3 0.0341(13) 0.0469(15) 0.0642(19) 0.0238(14) 0.0083(12) 0.0087(11)
N4 0.0349(13) 0.0725(19) 0.0423(15) 0.0214(14) 0.0184(12) 0.0037(13)
N5 0.068(3) 0.124(4) 0.160(6) 0.070(4) -0.004(3) -0.006(3)
C1 0.0337(13) 0.0337(13) 0.0352(14) 0.0181(12) 0.0125(11) 0.0132(11)
C2 0.0412(17) 0.0406(17) 0.083(3) 0.0098(18) 0.0123(18) 0.0205(14)
C3 0.075(3) 0.082(3) 0.092(4) -0.017(3) -0.013(3) 0.059(3)
C4 0.0414(16) 0.0451(16) 0.0483(18) 0.0098(14) 0.0107(14) 0.0228(14)
C5 0.0382(15) 0.0420(16) 0.0473(18) 0.0071(14) 0.0072(13) 0.0169(13)
C6 0.053(2) 0.0429(18) 0.072(3) 0.0103(18) 0.0098(18) 0.0254(16)
C7 0.059(2) 0.0446(19) 0.074(3) -0.0006(19) 0.006(2) 0.0196(17)
C8 0.0345(16) 0.0529(19) 0.058(2) 0.0111(17) 0.0030(14) 0.0140(14)
C9 0.0410(14) 0.0277(12) 0.0324(13) 0.0184(11) 0.0142(11) 0.0111(10)
C10 0.067(2) 0.0434(16) 0.0552(19) 0.0365(15) 0.0367(17) 0.0274(15)
C11 0.0604(18) 0.0372(14) 0.0439(16) 0.0277(13) 0.0242(14) 0.0196(13)
C12 0.0538(17) 0.0342(13) 0.0381(15) 0.0234(12) 0.0188(13) 0.0188(13)
C13 0.072(2) 0.0340(14) 0.0367(16) 0.0195(13) 0.0248(15) 0.0202(14)
C14 0.097(3) 0.0531(19) 0.060(2) 0.0438(18) 0.038(2) 0.0369(19)
C15 0.131(4) 0.054(2) 0.0375(18) 0.0286(17) 0.031(2) 0.038(2)
C16 0.098(3) 0.0363(16) 0.0410(18) 0.0203(14) 0.0193(18) 0.0255(17)
C17 0.0313(12) 0.0318(12) 0.0261(12) 0.0161(10) 0.0099(10) 0.0122(10)
C18 0.0477(17) 0.0484(17) 0.0382(16) 0.0269(14) -0.0006(13) -0.0041(14)
C19 0.0446(17) 0.068(2) 0.0458(19) 0.0365(18) -0.0030(14) -0.0030(16)
C20 0.0387(15) 0.0519(17) 0.0373(16) 0.0253(14) 0.0027(12) 0.0060(13)
C21 0.0442(17) 0.0380(15) 0.055(2) 0.0198(15) 0.0073(15) 0.0097(13)
C22 0.0460(19) 0.0482(19) 0.063(2) 0.0171(17) 0.0016(17) 0.0051(15)
C23 0.071(3) 0.0473(19) 0.066(3) 0.0095(18) 0.007(2) 0.0240(18)
C24 0.050(2) 0.069(2) 0.054(2) 0.0188(19) 0.0097(17) 0.0291(18)
C25 0.0308(12) 0.0335(12) 0.0324(13) 0.0188(11) 0.0133(10) 0.0131(10)
C26 0.0309(13) 0.0544(17) 0.0366(15) 0.0235(14) 0.0148(12) 0.0115(12)
C27 0.0329(14) 0.0532(17) 0.0362(16) 0.0124(14) 0.0167(12) 0.0040(13)
C28 0.0322(13) 0.0427(15) 0.0323(14) 0.0131(12) 0.0133(11) 0.0058(11)
C29 0.0319(13) 0.0539(17) 0.0313(14) 0.0146(13) 0.0115(11) 0.0077(12)
C30 0.053(2) 0.096(3) 0.0413(19) 0.024(2) 0.0234(17) -0.004(2)
C31 0.055(2) 0.113(4) 0.0354(18) 0.028(2) 0.0126(16) -0.006(2)
C32 0.0372(16) 0.081(2) 0.0389(17) 0.0249(18) 0.0076(14) -0.0007(16)
C33 0.0318(13) 0.0375(14) 0.0334(14) 0.0170(12) 0.0085(11) 0.0074(11)
C34 0.046(2) 0.062(2) 0.079(3) 0.038(2) -0.0159(19) -0.0064(17)
C35 0.069(3) 0.067(3) 0.108(4) 0.036(3) 0.003(3) -0.003(2)
C36 0.082(3) 0.091(3) 0.069(3) 0.028(3) -0.002(3) -0.032(3)
C37 0.058(3) 0.095(4) 0.102(4) 0.048(3) 0.002(3) 0.000(2)
C38 0.118(7) 0.194(9) 0.119(7) 0.075(7) -0.041(6) -0.069(6)
C39 0.140(8) 0.347(18) 0.074(5) 0.027(7) -0.015(5) -0.079(10)
C40 0.133(7) 0.325(15) 0.098(6) -0.016(8) 0.035(6) -0.064(9)
N6 0.029(3) 0.044(3) 0.034(3) 0.011(2) 0.008(2) 0.016(2)
O17 0.068(4) 0.040(3) 0.050(3) 0.017(3) 0.026(3) 0.008(3)
O18 0.036(3) 0.039(3) 0.065(4) -0.041(2) 0.035(3) -0.019(2)
O19 0.052(4) 0.076(5) 0.034(3) 0.010(3) 0.013(3) 0.008(3)
N6A 0.064(3) 0.044(3) 0.068(4) 0.028(3) 0.007(3) 0.008(2)
O17A 0.053(2) 0.0226(14) 0.0315(17) 0.0179(13) 0.0064(15) 0.0014(13)
O18A 0.079(4) 0.057(3) 0.160(8) 0.029(4) 0.039(5) -0.006(3)
O19A 0.078(4) 0.042(3) 0.165(7) 0.040(4) 0.056(5) 0.018(2)

loop_
_atom_type_symbol
_atom_type_description
_atom_type_scat_dispersion_real
_atom_type_scat_dispersion_imag
_atom_type_scat_source
C C 0.0033 0.0016 'International Tables Vol C Tables 4.2.6.8 and 6.1.1.4'
H H 0.0000 0.0000 'International Tables Vol C Tables 4.2.6.8 and 6.1.1.4'
N N 0.0061 0.0033 'International Tables Vol C Tables 4.2.6.8 and 6.1.1.4'
O O 0.0106 0.0060 'International Tables Vol C Tables 4.2.6.8 and 6.1.1.4'
Eu Eu -0.1578 3.6682 'International Tables Vol C Tables 4.2.6.8 and 6.1.1.4'

loop_
_geom_angle_atom_site_label_1
_geom_angle_atom_site_label_2
_geom_angle_atom_site_label_3
_geom_angle
_geom_angle_site_symmetry_1
_geom_angle_site_symmetry_3
O12 Eu1 O11 80.41(9) . .
O12 Eu1 O3 86.03(8) . .
O11 Eu1 O3 124.50(7) . .
O12 Eu1 O5 87.26(7) . 2_666
O11 Eu1 O5 77.72(7) . 2_666
O3 Eu1 O5 155.11(6) . 2_666
O12 Eu1 O1 124.34(7) . .
O11 Eu1 O1 146.06(7) . .
O3 Eu1 O1 83.54(6) . .
O5 Eu1 O1 80.57(6) 2_666 .
O12 Eu1 O4 78.60(8) . .
O11 Eu1 O4 71.68(7) . .
O3 Eu1 O4 52.88(6) . .
O5 Eu1 O4 147.95(6) 2_666 .
O1 Eu1 O4 131.01(6) . .
O12 Eu1 O2 72.50(8) . .
O11 Eu1 O2 144.79(8) . .
O3 Eu1 O2 76.20(7) . .
O5 Eu1 O2 78.92(7) 2_666 .
O1 Eu1 O2 51.90(6) . .
O4 Eu1 O2 122.51(7) . .
O12 Eu1 O6 152.18(7) . .
O11 Eu1 O6 90.44(8) . .
O3 Eu1 O6 77.60(6) . .
O5 Eu1 O6 116.57(6) 2_666 .
O1 Eu1 O6 76.36(6) . .
O4 Eu1 O6 73.58(7) . .
O2 Eu1 O6 123.69(6) . .
O12 Eu1 O5 146.19(7) . .
O11 Eu1 O5 74.24(7) . .
O3 Eu1 O5 126.84(6) . .
O5 Eu1 O5 65.93(7) 2_666 .
O1 Eu1 O5 73.18(6) . .
O4 Eu1 O5 113.09(6) . .
O2 Eu1 O5 118.64(6) . .
O6 Eu1 O5 50.99(5) . .
O12 Eu1 C9 81.71(8) . .
O11 Eu1 C9 97.82(8) . .
O3 Eu1 C9 26.73(7) . .
O5 Eu1 C9 168.69(7) 2_666 .
O1 Eu1 C9 107.79(7) . .
O4 Eu1 C9 26.16(7) . .
O2 Eu1 C9 100.02(7) . .
O6 Eu1 C9 73.52(7) . .
O5 Eu1 C9 123.24(7) . .
O12 Eu1 C1 98.06(8) . .
O11 Eu1 C1 155.72(8) . .
O3 Eu1 C1 79.25(7) . .
O5 Eu1 C1 78.00(7) 2_666 .
O1 Eu1 C1 26.29(7) . .
O4 Eu1 C1 132.08(7) . .
O2 Eu1 C1 25.62(7) . .
O6 Eu1 C1 100.75(7) . .
O5 Eu1 C1 96.09(7) . .
C9 Eu1 C1 105.97(8) . .
O12 Eu1 C17 161.91(8) . .
O11 Eu1 C17 81.71(8) . .
O3 Eu1 C17 101.97(7) . .
O5 Eu1 C17 91.60(6) 2_666 .
O1 Eu1 C17 73.11(6) . .
O4 Eu1 C17 93.21(7) . .
O2 Eu1 C17 124.97(6) . .
O6 Eu1 C17 25.15(6) . .
O5 Eu1 C17 25.85(6) . .
C9 Eu1 C17 98.08(7) . .
C1 Eu1 C17 99.35(7) . .
O12 Eu1 H11C 82.1(7) . .
O11 Eu1 H11C 13.9(8) . .
O3 Eu1 H11C 138.3(8) . .
O5 Eu1 H11C 63.9(8) 2_666 .
O1 Eu1 H11C 135.2(8) . .
O4 Eu1 H11C 85.6(8) . .
O2 Eu1 H11C 135.7(8) . .
O6 Eu1 H11C 95.2(7) . .
O5 Eu1 H11C 68.0(7) . .
C9 Eu1 H11C 111.7(8) . .
C1 Eu1 H11C 141.9(8) . .
C17 Eu1 H11C 81.2(7) . .
O13 Eu2 O16 96.19(9) . .
O13 Eu2 O10 86.53(7) . 2_665
O16 Eu2 O10 147.33(8) . 2_665
O13 Eu2 O15 74.88(8) . .
O16 Eu2 O15 138.94(9) . .
O10 Eu2 O15 73.20(7) 2_665 .
O13 Eu2 O14 74.76(9) . .
O16 Eu2 O14 71.18(9) . .
O10 Eu2 O14 139.87(8) 2_665 .
O15 Eu2 O14 67.80(9) . .
O13 Eu2 O9 147.18(8) . .
O16 Eu2 O9 78.58(9) . .
O10 Eu2 O9 115.33(7) 2_665 .
O15 Eu2 O9 87.86(8) . .
O14 Eu2 O9 72.89(9) . .
O13 Eu2 O8 125.84(7) . .
O16 Eu2 O8 74.79(8) . .
O10 Eu2 O8 77.32(6) 2_665 .
O15 Eu2 O8 142.66(7) . .
O14 Eu2 O8 142.05(8) . .
O9 Eu2 O8 84.46(7) . .
O13 Eu2 O7 74.11(7) . .
O16 Eu2 O7 71.64(8) . .
O10 Eu2 O7 77.94(6) 2_665 .
O15 Eu2 O7 138.43(8) . .
O14 Eu2 O7 127.69(8) . .
O9 Eu2 O7 132.01(7) . .
O8 Eu2 O7 52.13(6) . .
O13 Eu2 O10 141.78(7) . .
O16 Eu2 O10 121.73(8) . .
O10 Eu2 O10 64.59(7) 2_665 .
O15 Eu2 O10 73.16(7) . .
O14 Eu2 O10 110.95(8) . .
O9 Eu2 O10 50.73(6) . .
O8 Eu2 O10 73.77(6) . .
O7 Eu2 O10 119.58(6) . .
O13 Eu2 C25 99.76(8) . .
O16 Eu2 C25 71.31(8) . .
O10 Eu2 C25 76.13(7) 2_665 .
O15 Eu2 C25 149.11(8) . .
O14 Eu2 C25 141.18(8) . .
O9 Eu2 C25 108.83(8) . .
O8 Eu2 C25 26.29(7) . .
O7 Eu2 C25 25.84(7) . .
O10 Eu2 C25 97.01(7) . .
O13 Eu2 C33 153.66(8) . .
O16 Eu2 C33 100.42(9) . .
O10 Eu2 C33 90.32(7) 2_665 .
O15 Eu2 C33 79.18(8) . .
O14 Eu2 C33 91.40(9) . .
O9 Eu2 C33 25.01(7) . .
O8 Eu2 C33 78.58(7) . .
O7 Eu2 C33 130.65(7) . .
O10 Eu2 C33 25.73(7) . .
C25 Eu2 C33 104.85(8) . .
O13 Eu2 Eu2 116.51(6) . 2_665
O16 Eu2 Eu2 143.35(7) . 2_665
O10 Eu2 Eu2 33.56(4) 2_665 2_665
O15 Eu2 Eu2 69.98(5) . 2_665
O14 Eu2 Eu2 130.93(6) . 2_665
O9 Eu2 Eu2 81.76(5) . 2_665
O8 Eu2 Eu2 72.76(4) . 2_665
O7 Eu2 Eu2 100.54(5) . 2_665
O10 Eu2 Eu2 31.03(4) . 2_665
C25 Eu2 Eu2 86.44(5) . 2_665
C33 Eu2 Eu2 56.76(5) . 2_665
O13 Eu2 H16D 98.4(8) . .
O16 Eu2 H16D 12.3(8) . .
O10 Eu2 H16D 159.1(9) 2_665 .
O15 Eu2 H16D 127.7(9) . .
O14 Eu2 H16D 60.6(9) . .
O9 Eu2 H16D 70.2(8) . .
O8 Eu2 H16D 83.4(9) . .
O7 Eu2 H16D 83.9(9) . .
O10 Eu2 H16D 117.6(8) . .
C25 Eu2 H16D 83.0(9) . .
C33 Eu2 H16D 93.8(8) . .
Eu2 Eu2 H16D 144.7(8) 2_665 .
C1 O1 Eu1 93.75(15) . .
C1 O2 Eu1 93.61(16) . .
C9 O3 Eu1 94.35(15) . .
C9 O4 Eu1 92.10(15) . .
C17 O5 Eu1 151.62(16) . 2_666
C17 O5 Eu1 93.44(14) . .
Eu1 O5 Eu1 114.07(7) 2_666 .
C17 O6 Eu1 96.19(15) . .
C25 O7 Eu2 93.25(15) . .
C25 O8 Eu2 93.49(15) . .
C33 O9 Eu2 97.66(17) . .
C33 O10 Eu2 153.09(18) . 2_665
C33 O10 Eu2 91.49(16) . .
Eu2 O10 Eu2 115.41(7) 2_665 .
Eu1 O11 H11C 116(3) . .
Eu1 O11 H11D 131(3) . .
H11C O11 H11D 108(4) . .
Eu1 O12 H12C 129(3) . .
Eu1 O12 H12D 120(3) . .
H12C O12 H12D 111(4) . .
Eu2 O13 H13C 124(3) . .
Eu2 O13 H13D 132(3) . .
H13C O13 H13D 99(4) . .
Eu2 O14 H14C 122(3) . .
Eu2 O14 H14D 130(4) . .
H14C O14 H14D 103(5) . .
Eu2 O15 H15C 130(3) . .
Eu2 O15 H15D 122(3) . .
H15C O15 H15D 105(4) . .
Eu2 O16 H16C 129(3) . .
Eu2 O16 H16D 121(3) . .
H16C O16 H16D 109(4) . .
C6 N1 C5 117.1(3) . .
C14 N2 C13 117.3(3) . .
C22 N3 C21 117.5(3) . .
C30 N4 C29 118.2(3) . .
C38 N5 C37 117.4(8) . .
O2 C1 O1 120.7(2) . .
O2 C1 C2 119.0(3) . .
O1 C1 C2 120.3(2) . .
O2 C1 Eu1 60.77(14) . .
O1 C1 Eu1 59.96(13) . .
C2 C1 Eu1 176.4(2) . .
C3 C2 C1 118.6(3) . .
C3 C2 H2A 107.7 . .
C1 C2 H2A 107.7 . .
C3 C2 H2B 107.7 . .
C1 C2 H2B 107.7 . .
H2A C2 H2B 107.1 . .
C2 C3 C4 121.0(4) . .
C2 C3 H3A 107.1 . .
C4 C3 H3A 107.1 . .
C2 C3 H3B 107.1 . .
C4 C3 H3B 107.1 . .
H3A C3 H3B 106.8 . .
C8 C4 C5 117.1(3) . .
C8 C4 C3 119.1(3) . .
C5 C4 C3 123.8(3) . .
N1 C5 C4 123.9(3) . .
N1 C5 H5 118.0 . .
C4 C5 H5 118.0 . .
N1 C6 C7 123.5(3) . .
N1 C6 H6 118.3 . .
C7 C6 H6 118.3 . .
C6 C7 C8 118.6(3) . .
C6 C7 H7 120.7 . .
C8 C7 H7 120.7 . .
C4 C8 C7 119.8(3) . .
C4 C8 H8 120.1 . .
C7 C8 H8 120.1 . .
O4 C9 O3 120.7(2) . .
O4 C9 C10 120.7(2) . .
O3 C9 C10 118.6(2) . .
O4 C9 Eu1 61.75(13) . .
O3 C9 Eu1 58.93(12) . .
C10 C9 Eu1 176.96(19) . .
C9 C10 C11 114.4(2) . .
C9 C10 H10A 108.7 . .
C11 C10 H10A 108.7 . .
C9 C10 H10B 108.7 . .
C11 C10 H10B 108.7 . .
H10A C10 H10B 107.6 . .
C12 C11 C10 114.0(2) . .
C12 C11 H11A 108.7 . .
C10 C11 H11A 108.7 . .
C12 C11 H11B 108.7 . .
C10 C11 H11B 108.7 . .
H11A C11 H11B 107.6 . .
C13 C12 C16 117.0(3) . .
C13 C12 C11 120.8(3) . .
C16 C12 C11 122.1(3) . .
N2 C13 C12 124.7(3) . .
N2 C13 H13A 117.7 . .
C12 C13 H13A 117.7 . .
N2 C14 C15 122.6(3) . .
N2 C14 H14A 118.7 . .
C15 C14 H14A 118.7 . .
C14 C15 C16 119.4(3) . .
C14 C15 H15A 120.3 . .
C16 C15 H15A 120.3 . .
C12 C16 C15 119.0(3) . .
C12 C16 H16A 120.5 . .
C15 C16 H16A 120.5 . .
O6 C17 O5 119.4(2) . .
O6 C17 C18 121.9(2) . .
O5 C17 C18 118.7(2) . .
O6 C17 Eu1 58.67(13) . .
O5 C17 Eu1 60.72(13) . .
C18 C17 Eu1 179.21(19) . .
C17 C18 C19 115.1(2) . .
C17 C18 H18A 108.5 . .
C19 C18 H18A 108.5 . .
C17 C18 H18B 108.5 . .
C19 C18 H18B 108.5 . .
H18A C18 H18B 107.5 . .
C20 C19 C18 112.6(3) . .
C20 C19 H19A 109.1 . .
C18 C19 H19A 109.1 . .
C20 C19 H19B 109.1 . .
C18 C19 H19B 109.1 . .
H19A C19 H19B 107.8 . .
C21 C20 C24 116.4(3) . .
C21 C20 C19 122.0(3) . .
C24 C20 C19 121.6(3) . .
N3 C21 C20 124.6(3) . .
N3 C21 H21A 117.7 . .
C20 C21 H21A 117.7 . .
N3 C22 C23 122.6(3) . .
N3 C22 H22A 118.7 . .
C23 C22 H22A 118.7 . .
C24 C23 C22 119.2(3) . .
C24 C23 H23A 120.4 . .
C22 C23 H23A 120.4 . .
C23 C24 C20 119.6(3) . .
C23 C24 H24A 120.2 . .
C20 C24 H24A 120.2 . .
O7 C25 O8 121.1(2) . .
O7 C25 C26 119.4(2) . .
O8 C25 C26 119.5(2) . .
O7 C25 Eu2 60.91(13) . .
O8 C25 Eu2 60.22(13) . .
C26 C25 Eu2 178.25(19) . .
C27 C26 C25 114.4(2) . .
C27 C26 H26A 108.7 . .
C25 C26 H26A 108.7 . .
C27 C26 H26B 108.7 . .
C25 C26 H26B 108.7 . .
H26A C26 H26B 107.6 . .
C28 C27 C26 117.6(2) . .
C28 C27 H27A 107.9 . .
C26 C27 H27A 107.9 . .
C28 C27 H27B 107.9 . .
C26 C27 H27B 107.9 . .
H27A C27 H27B 107.2 . .
C29 C28 C32 117.1(3) . .
C29 C28 C27 123.3(3) . .
C32 C28 C27 119.6(3) . .
N4 C29 C28 123.4(3) . .
N4 C29 H29A 118.3 . .
C28 C29 H29A 118.3 . .
N4 C30 C31 122.6(3) . .
N4 C30 H30A 118.7 . .
C31 C30 H30A 118.7 . .
C30 C31 C32 118.9(3) . .
C30 C31 H31A 120.6 . .
C32 C31 H31A 120.6 . .
C31 C32 C28 119.7(3) . .
C31 C32 H32A 120.1 . .
C28 C32 H32A 120.1 . .
O9 C33 O10 120.1(2) . .
O9 C33 C34 122.3(3) . .
O10 C33 C34 117.7(3) . .
O9 C33 Eu2 57.32(14) . .
O10 C33 Eu2 62.78(14) . .
C34 C33 Eu2 178.0(3) . .
C35 C34 C33 115.4(4) . .
C35 C34 H34A 108.4 . .
C33 C34 H34A 108.4 . .
C35 C34 H34B 108.4 . .
C33 C34 H34B 108.4 . .
H34A C34 H34B 107.5 . .
C34 C35 C36 112.4(4) . .
C34 C35 H35A 109.1 . .
C36 C35 H35A 109.1 . .
C34 C35 H35B 109.1 . .
C36 C35 H35B 109.1 . .
H35A C35 H35B 107.9 . .
C40 C36 C37 111.5(6) . .
C40 C36 C35 126.3(7) . .
C37 C36 C35 122.0(5) . .
N5 C37 C36 125.3(6) . .
N5 C37 H37A 117.3 . .
C36 C37 H37A 117.3 . .
N5 C38 C39 124.5(8) . .
N5 C38 H38A 117.7 . .
C39 C38 H38A 117.7 . .
C38 C39 C40 115.9(9) . .
C38 C39 H39A 122.0 . .
C40 C39 H39A 122.0 . .
C36 C40 C39 122.6(9) . .
C36 C40 H40A 118.7 . .
C39 C40 H40A 118.7 . .
O19 N6 O17 120.2(6) . .
O19 N6 O18 121.5(6) . .
O17 N6 O18 118.2(5) . .
O18A N6A O19A 112.7(6) . .
O18A N6A O17A 120.6(5) . .
O19A N6A O17A 126.0(4) . .

loop_
_geom_bond_atom_site_label_1
_geom_bond_atom_site_label_2
_geom_bond_distance
_geom_bond_site_symmetry_2
Eu1 O12 2.349(2) .
Eu1 O11 2.385(2) .
Eu1 O3 2.4242(18) .
Eu1 O5 2.4275(16) 2_666
Eu1 O1 2.4866(17) .
Eu1 O4 2.4876(18) .
Eu1 O2 2.5064(19) .
Eu1 O6 2.5137(18) .
Eu1 O5 2.5565(17) .
Eu1 C9 2.822(2) .
Eu1 C1 2.866(3) .
Eu1 C17 2.926(3) .
Eu1 H11C 2.79(4) .
Eu2 O13 2.373(2) .
Eu2 O16 2.381(2) .
Eu2 O10 2.4172(18) 2_665
Eu2 O15 2.425(2) .
Eu2 O14 2.449(2) .
Eu2 O9 2.475(2) .
Eu2 O8 2.4860(17) .
Eu2 O7 2.5025(19) .
Eu2 O10 2.5922(19) .
Eu2 C25 2.859(2) .
Eu2 C33 2.914(3) .
Eu2 Eu2 4.2355(2) 2_665
Eu2 H16D 2.80(4) .
O1 C1 1.272(3) .
O2 C1 1.242(3) .
O3 C9 1.273(3) .
O4 C9 1.245(3) .
O5 C17 1.278(3) .
O5 Eu1 2.4275(16) 2_666
O6 C17 1.250(3) .
O7 C25 1.248(3) .
O8 C25 1.269(3) .
O9 C33 1.243(3) .
O10 C33 1.266(3) .
O10 Eu2 2.4172(18) 2_665
O11 H11C 0.74(4) .
O11 H11D 0.75(4) .
O12 H12C 0.70(4) .
O12 H12D 0.89(5) .
O13 H13C 0.77(4) .
O13 H13D 0.86(4) .
O14 H14C 0.72(5) .
O14 H14D 0.67(4) .
O15 H15C 0.82(5) .
O15 H15D 0.84(4) .
O16 H16C 0.81(5) .
O16 H16D 0.69(4) .
N1 C6 1.319(5) .
N1 C5 1.324(4) .
N2 C14 1.327(4) .
N2 C13 1.328(4) .
N3 C22 1.317(4) .
N3 C21 1.326(4) .
N4 C30 1.330(5) .
N4 C29 1.339(4) .
N5 C38 1.225(11) .
N5 C37 1.340(7) .
C1 C2 1.505(4) .
C2 C3 1.405(5) .
C2 H2A 0.9700 .
C2 H2B 0.9700 .
C3 C4 1.499(5) .
C3 H3A 0.9700 .
C3 H3B 0.9700 .
C4 C8 1.362(5) .
C4 C5 1.382(4) .
C5 H5 0.9300 .
C6 C7 1.360(5) .
C6 H6 0.9300 .
C7 C8 1.369(5) .
C7 H7 0.9300 .
C8 H8 0.9300 .
C9 C10 1.502(4) .
C10 C11 1.513(4) .
C10 H10A 0.9700 .
C10 H10B 0.9700 .
C11 C12 1.510(4) .
C11 H11A 0.9700 .
C11 H11B 0.9700 .
C12 C13 1.375(4) .
C12 C16 1.377(4) .
C13 H13A 0.9300 .
C14 C15 1.366(5) .
C14 H14A 0.9300 .
C15 C16 1.382(5) .
C15 H15A 0.9300 .
C16 H16A 0.9300 .
C17 C18 1.490(4) .
C18 C19 1.512(4) .
C18 H18A 0.9700 .
C18 H18B 0.9700 .
C19 C20 1.511(4) .
C19 H19A 0.9700 .
C19 H19B 0.9700 .
C20 C21 1.374(4) .
C20 C24 1.381(5) .
C21 H21A 0.9300 .
C22 C23 1.369(5) .
C22 H22A 0.9300 .
C23 C24 1.365(5) .
C23 H23A 0.9300 .
C24 H24A 0.9300 .
C25 C26 1.517(4) .
C26 C27 1.505(4) .
C26 H26A 0.9700 .
C26 H26B 0.9700 .
C27 C28 1.504(4) .
C27 H27A 0.9700 .
C27 H27B 0.9700 .
C28 C29 1.383(4) .
C28 C32 1.384(4) .
C29 H29A 0.9300 .
C30 C31 1.369(5) .
C30 H30A 0.9300 .
C31 C32 1.383(5) .
C31 H31A 0.9300 .
C32 H32A 0.9300 .
C33 C34 1.493(4) .
C34 C35 1.471(6) .
C34 H34A 0.9700 .
C34 H34B 0.9700 .
C35 C36 1.549(7) .
C35 H35A 0.9700 .
C35 H35B 0.9700 .
C36 C40 1.297(10) .
C36 C37 1.353(8) .
C37 H37A 0.9300 .
C38 C39 1.302(15) .
C38 H38A 0.9300 .
C39 C40 1.401(12) .
C39 H39A 0.9300 .
C40 H40A 0.9300 .
N6 O19 1.274(6) .
N6 O17 1.286(6) .
N6 O18 1.343(6) .
N6A O18A 1.285(6) .
N6A O19A 1.297(6) .
N6A O17A 1.360(5) .
